data_4074410
loop_
_publ_author_name
'Scriban, Corina'
'Glueck, David S.'
'DiPasquale, Antonio G.'
'Rheingold, Arnold L.'

_publ_section_title
;
 Chiral Platinum Duphos Terminal Phosphido Complexes:&#x00A0; Synthesis,
 Structure, Phosphido Transfer, and Ligand Behavior
;
_journal_issue 22
_journal_name_full Organometallics
_journal_page_first 5435
_journal_paper_doi 10.1021/om060614y
_journal_volume 25
_journal_year 2006
_chemical_absolute_configuration ad
_chemical_formula_moiety '2(C34 H54 Cl O P3 Pt), C7 H8'
_chemical_formula_sum 'C75 H116 Cl2 O2 P6 Pt2'
_chemical_formula_weight 1696.58
_chemical_name_common glu224
_chemical_name_systematic
;
 glu224
;
_space_group_IT_number 4
_symmetry_cell_setting monoclinic
_symmetry_space_group_name_Hall 'P 2yb'
_symmetry_space_group_name_H-M 'P 1 21 1'
_atom_sites_solution_hydrogens geom
_atom_sites_solution_primary direct
_atom_sites_solution_secondary difmap
_audit_creation_method SHELXL-97
_cell_angle_alpha 90.00
_cell_angle_beta 107.384(3)
_cell_angle_gamma 90.00
_cell_formula_units_Z 2
_cell_length_a 10.049(2)
_cell_length_b 40.208(8)
_cell_length_c 10.130(2)
_cell_measurement_temperature 208(2)
_cell_volume 3906.1(13)
_computing_cell_refinement 'Bruker SMART'
_computing_data_collection 'Bruker SMART'
_computing_data_reduction 'Bruker SAINT'
_computing_molecular_graphics ORTEP-32
_computing_publication_material WinGX
_computing_structure_refinement 'SHELXL-97 (Sheldrick, 1997)'
_computing_structure_solution SIR-2004
_diffrn_ambient_temperature 208(2)
_diffrn_measured_fraction_theta_full 0.996
_diffrn_measured_fraction_theta_max 0.996
_diffrn_measurement_device_type 'CCD area detector'
_diffrn_measurement_method 'phi and omega scans'
_diffrn_radiation_monochromator graphite
_diffrn_radiation_source 'fine-focus sealed tube'
_diffrn_radiation_type MoK\a
_diffrn_radiation_wavelength 0.71073
_diffrn_reflns_av_R_equivalents 0.0513
_diffrn_reflns_av_sigmaI/netI 0.0950
_diffrn_reflns_limit_h_max 11
_diffrn_reflns_limit_h_min -11
_diffrn_reflns_limit_k_max 47
_diffrn_reflns_limit_k_min -47
_diffrn_reflns_limit_l_max 12
_diffrn_reflns_limit_l_min 0
_diffrn_reflns_number 12184
_diffrn_reflns_theta_full 25.00
_diffrn_reflns_theta_max 25.03
_diffrn_reflns_theta_min 2.92
_exptl_absorpt_coefficient_mu 3.810
_exptl_absorpt_correction_T_max 0.8323
_exptl_absorpt_correction_T_min 0.7018
_exptl_absorpt_correction_type multi-scan
_exptl_absorpt_process_details SADABS
_exptl_crystal_colour colorless
_exptl_crystal_density_diffrn 1.442
_exptl_crystal_density_method 'not measured'
_exptl_crystal_description block
_exptl_crystal_F_000 1724
_exptl_crystal_size_max 0.10
_exptl_crystal_size_mid 0.10
_exptl_crystal_size_min 0.05
_refine_diff_density_max 1.675
_refine_diff_density_min -3.141
_refine_diff_density_rms 0.150
_refine_ls_abs_structure_details 'Flack H D (1983), Acta Cryst. A39, 876-881'
_refine_ls_abs_structure_Flack 0.039(7)
_refine_ls_extinction_method none
_refine_ls_goodness_of_fit_ref 1.088
_refine_ls_hydrogen_treatment constr
_refine_ls_matrix_type full
_refine_ls_number_parameters 789
_refine_ls_number_reflns 12184
_refine_ls_number_restraints 1
_refine_ls_restrained_S_all 1.088
_refine_ls_R_factor_all 0.0529
_refine_ls_R_factor_gt 0.0491
_refine_ls_shift/su_max 0.048
_refine_ls_shift/su_mean 0.001
_refine_ls_structure_factor_coef Fsqd
_refine_ls_weighting_details 'calc w=1/[\s^2^(Fo^2^)+(0.0509P)^2^+0.0000P] where P=(Fo^2^+2Fc^2^)/3'
_refine_ls_weighting_scheme calc
_refine_ls_wR_factor_gt 0.1161
_refine_ls_wR_factor_ref 0.1176
_reflns_number_gt 11441
_reflns_number_total 12184
_reflns_threshold_expression >2sigma(I)
_cod_data_source_file om060614ysi20060707_011828.cif
_cod_data_source_block glu224
_cod_original_cell_volume 3906.1(14)
_cod_original_sg_symbol_H-M P21
_cod_database_code 4074410

loop_
_symmetry_equiv_pos_as_xyz
'x, y, z'
'-x, y+1/2, -z'

loop_
_atom_site_label
_atom_site_type_symbol
_atom_site_fract_x
_atom_site_fract_y
_atom_site_fract_z
_atom_site_U_iso_or_equiv
_atom_site_adp_type
_atom_site_occupancy
_atom_site_symmetry_multiplicity
_atom_site_calc_flag
_atom_site_refinement_flags
C1 C 0.7997(12) 0.4976(3) 0.2599(15) 0.043(3) Uani 1 1 d .
H1A H 0.7241 0.5003 0.1748 0.065 Uiso 1 1 calc R
H1B H 0.8684 0.5150 0.2665 0.065 Uiso 1 1 calc R
H1C H 0.7633 0.4991 0.3383 0.065 Uiso 1 1 calc R
C2 C 0.8675(11) 0.4639(3) 0.2601(12) 0.033(3) Uani 1 1 d .
H2 H 0.9125 0.4641 0.1854 0.040 Uiso 1 1 calc R
C3 C 0.7727(15) 0.4340(4) 0.2366(16) 0.063(4) Uani 1 1 d .
H3A H 0.7120 0.4334 0.1409 0.076 Uiso 1 1 calc R
H3B H 0.7145 0.4345 0.2988 0.076 Uiso 1 1 calc R
C4 C 0.8702(12) 0.4038(3) 0.2674(14) 0.043(3) Uani 1 1 d .
H4A H 0.8165 0.3833 0.2627 0.052 Uiso 1 1 calc R
H4B H 0.9223 0.4024 0.1998 0.052 Uiso 1 1 calc R
C5 C 0.9698(12) 0.4087(3) 0.4126(13) 0.033(3) Uani 1 1 d .
H5 H 0.9177 0.4033 0.4787 0.040 Uiso 1 1 calc R
C6 C 1.0994(14) 0.3860(3) 0.4476(15) 0.046(3) Uani 1 1 d .
H6A H 1.0709 0.3630 0.4509 0.069 Uiso 1 1 calc R
H6B H 1.1625 0.3922 0.5369 0.069 Uiso 1 1 calc R
H6C H 1.1463 0.3884 0.3772 0.069 Uiso 1 1 calc R
C7 C 1.1738(12) 0.4595(3) 0.3950(11) 0.029(3) Uani 1 1 d .
C8 C 1.1986(11) 0.4515(3) 0.2682(11) 0.029(2) Uani 1 1 d .
H8 H 1.1258 0.4433 0.1935 0.035 Uiso 1 1 calc R
C9 C 1.3315(14) 0.4556(3) 0.2549(13) 0.041(3) Uani 1 1 d .
H9 H 1.3485 0.4509 0.1704 0.050 Uiso 1 1 calc R
C10 C 1.4396(11) 0.4669(3) 0.3681(13) 0.036(3) Uani 1 1 d .
H10 H 1.5306 0.4684 0.3612 0.044 Uiso 1 1 calc R
C11 C 1.4143(10) 0.4756(3) 0.4878(11) 0.030(2) Uani 1 1 d .
H11 H 1.4885 0.4829 0.5631 0.035 Uiso 1 1 calc R
C12 C 1.2824(10) 0.4740(3) 0.5009(11) 0.025(2) Uani 1 1 d .
C13 C 1.3035(15) 0.4262(3) 0.8482(13) 0.048(3) Uani 1 1 d .
H13A H 1.3754 0.4139 0.9159 0.072 Uiso 1 1 calc R
H13B H 1.2579 0.4117 0.7716 0.072 Uiso 1 1 calc R
H13C H 1.2354 0.4344 0.8909 0.072 Uiso 1 1 calc R
C14 C 1.3681(11) 0.4550(3) 0.7960(11) 0.036(3) Uani 1 1 d .
H14 H 1.4329 0.4454 0.7493 0.043 Uiso 1 1 calc R
C15 C 1.4545(13) 0.4800(4) 0.9054(11) 0.052(3) Uani 1 1 d .
H15A H 1.4038 0.4856 0.9714 0.063 Uiso 1 1 calc R
H15B H 1.5440 0.4700 0.9566 0.063 Uiso 1 1 calc R
C16 C 1.4785(12) 0.5104(4) 0.8337(14) 0.050(3) Uani 1 1 d .
H16A H 1.5450 0.5059 0.7822 0.059 Uiso 1 1 calc R
H16B H 1.5168 0.5281 0.9011 0.059 Uiso 1 1 calc R
C17 C 1.3394(11) 0.5211(3) 0.7357(12) 0.038(3) Uani 1 1 d .
H17 H 1.2874 0.5308 0.7956 0.046 Uiso 1 1 calc R
C18 C 1.3458(14) 0.5487(3) 0.6342(15) 0.053(4) Uani 1 1 d .
H18A H 1.3829 0.5399 0.5634 0.079 Uiso 1 1 calc R
H18B H 1.4058 0.5665 0.6835 0.079 Uiso 1 1 calc R
H18C H 1.2528 0.5574 0.5915 0.079 Uiso 1 1 calc R
C19 C 0.8692(15) 0.5000(4) 0.8980(15) 0.049(3) Uani 1 1 d .
H19A H 0.8467 0.4774 0.9165 0.074 Uiso 1 1 calc R
H19B H 0.7954 0.5088 0.8208 0.074 Uiso 1 1 calc R
H19C H 0.8782 0.5136 0.9793 0.074 Uiso 1 1 calc R
C20 C 1.0761(12) 0.5465(3) 0.8699(12) 0.029(2) Uani 1 1 d .
C21 C 1.1794(14) 0.5593(3) 0.9849(12) 0.038(3) Uani 1 1 d .
C22 C 1.2173(15) 0.5932(3) 0.9783(14) 0.047(3) Uani 1 1 d .
H22 H 1.2906 0.6020 1.0508 0.056 Uiso 1 1 calc R
C23 C 1.1513(14) 0.6132(3) 0.8709(16) 0.048(3) Uani 1 1 d .
C24 C 1.0469(14) 0.6015(3) 0.7655(14) 0.047(3) Uani 1 1 d .
H24 H 0.9999 0.6160 0.6939 0.057 Uiso 1 1 calc R
C25 C 1.0055(11) 0.5673(3) 0.7601(12) 0.029(3) Uani 1 1 d .
C26 C 1.2502(18) 0.5406(3) 1.1164(16) 0.059(4) Uani 1 1 d .
H26 H 1.2411 0.5166 1.0928 0.071 Uiso 1 1 calc R
C27 C 1.172(2) 0.5462(5) 1.2164(16) 0.090(6) Uani 1 1 d .
H27A H 1.1983 0.5297 1.2891 0.135 Uiso 1 1 calc R
H27B H 1.0726 0.5446 1.1694 0.135 Uiso 1 1 calc R
H27C H 1.1929 0.5682 1.2565 0.135 Uiso 1 1 calc R
C28 C 1.4088(19) 0.5478(4) 1.1777(17) 0.077(5) Uani 1 1 d .
H28A H 1.4220 0.5683 1.2304 0.115 Uiso 1 1 calc R
H28B H 1.4502 0.5500 1.1030 0.115 Uiso 1 1 calc R
H28C H 1.4531 0.5296 1.2377 0.115 Uiso 1 1 calc R
C29 C 1.200(2) 0.6498(3) 0.866(2) 0.082(4) Uani 1 1 d .
H29 H 1.1172 0.6629 0.8154 0.099 Uiso 1 1 calc R
C30 C 1.258(3) 0.6655(5) 1.011(3) 0.139(8) Uani 1 1 d .
H30A H 1.3570 0.6696 1.0311 0.208 Uiso 1 1 calc R
H30B H 1.2425 0.6504 1.0800 0.208 Uiso 1 1 calc R
H30C H 1.2101 0.6863 1.0143 0.208 Uiso 1 1 calc R
C31 C 1.301(2) 0.6478(4) 0.766(3) 0.140(9) Uani 1 1 d .
H31A H 1.3654 0.6293 0.7952 0.211 Uiso 1 1 calc R
H31B H 1.3532 0.6683 0.7733 0.211 Uiso 1 1 calc R
H31C H 1.2446 0.6444 0.6713 0.211 Uiso 1 1 calc R
C32 C 0.8842(15) 0.5574(4) 0.6379(16) 0.053(4) Uani 1 1 d .
H32 H 0.8759 0.5328 0.6374 0.063 Uiso 1 1 calc R
C33 C 0.898(2) 0.5679(4) 0.5034(18) 0.095(8) Uani 1 1 d .
H33A H 0.9058 0.5919 0.5017 0.142 Uiso 1 1 calc R
H33B H 0.8172 0.5608 0.4299 0.142 Uiso 1 1 calc R
H33C H 0.9815 0.5580 0.4903 0.142 Uiso 1 1 calc R
C34 C 0.7467(18) 0.5727(5) 0.658(3) 0.107(8) Uani 1 1 d .
H34A H 0.6668 0.5652 0.5833 0.161 Uiso 1 1 calc R
H34B H 0.7520 0.5968 0.6561 0.161 Uiso 1 1 calc R
H34C H 0.7368 0.5655 0.7457 0.161 Uiso 1 1 calc R
C35 C 0.5196(15) 0.2929(3) 0.5321(13) 0.041(3) Uani 1 1 d .
H35A H 0.5861 0.2932 0.4796 0.062 Uiso 1 1 calc R
H35B H 0.4267 0.2890 0.4699 0.062 Uiso 1 1 calc R
H35C H 0.5438 0.2752 0.6003 0.062 Uiso 1 1 calc R
C36 C 0.5229(12) 0.3253(3) 0.6030(13) 0.041(3) Uani 1 1 d .
H36 H 0.4486 0.3247 0.6488 0.050 Uiso 1 1 calc R
C37 C 0.4979(17) 0.3563(3) 0.5114(13) 0.055(4) Uani 1 1 d .
H37A H 0.4006 0.3568 0.4529 0.066 Uiso 1 1 calc R
H37B H 0.5581 0.3557 0.4511 0.066 Uiso 1 1 calc R
C38 C 0.5299(15) 0.3875(4) 0.6028(13) 0.054(4) Uani 1 1 d .
H38A H 0.4611 0.3902 0.6530 0.065 Uiso 1 1 calc R
H38B H 0.5282 0.4073 0.5463 0.065 Uiso 1 1 calc R
C39 C 0.6779(12) 0.3821(3) 0.7055(12) 0.032(3) Uani 1 1 d .
H39 H 0.7455 0.3875 0.6549 0.039 Uiso 1 1 calc R
C40 C 0.7132(13) 0.4041(3) 0.8327(13) 0.041(3) Uani 1 1 d .
H40A H 0.8074 0.3994 0.8900 0.062 Uiso 1 1 calc R
H40B H 0.6483 0.3997 0.8849 0.062 Uiso 1 1 calc R
H40C H 0.7064 0.4273 0.8047 0.062 Uiso 1 1 calc R
C41 C 0.6595(10) 0.3305(3) 0.9063(11) 0.025(2) Uani 1 1 d .
C42 C 0.5371(11) 0.3385(3) 0.9341(12) 0.033(3) Uani 1 1 d .
H42 H 0.4608 0.3466 0.8627 0.040 Uiso 1 1 calc R
C43 C 0.5260(11) 0.3350(3) 1.0633(12) 0.033(3) Uani 1 1 d .
H43 H 0.4409 0.3398 1.0799 0.040 Uiso 1 1 calc R
C44 C 0.6375(13) 0.3243(3) 1.1709(12) 0.036(3) Uani 1 1 d .
H44 H 0.6284 0.3229 1.2604 0.043 Uiso 1 1 calc R
C45 C 0.7633(14) 0.3156(3) 1.1494(13) 0.044(3) Uani 1 1 d .
H45 H 0.8380 0.3074 1.2220 0.052 Uiso 1 1 calc R
C46 C 0.7753(10) 0.3194(3) 1.0160(10) 0.024(2) Uani 1 1 d .
C47 C 1.1157(13) 0.3687(3) 1.0084(17) 0.053(4) Uani 1 1 d .
H47A H 1.1822 0.3828 1.0737 0.079 Uiso 1 1 calc R
H47B H 1.0363 0.3820 0.9572 0.079 Uiso 1 1 calc R
H47C H 1.1597 0.3589 0.9445 0.079 Uiso 1 1 calc R
C48 C 1.0651(12) 0.3404(3) 1.0886(13) 0.040(3) Uani 1 1 d .
H48 H 1.0174 0.3512 1.1500 0.048 Uiso 1 1 calc R
C49 C 1.1779(12) 0.3195(4) 1.1763(13) 0.056(4) Uani 1 1 d .
H49A H 1.2262 0.3317 1.2608 0.067 Uiso 1 1 calc R
H49B H 1.2457 0.3146 1.1267 0.067 Uiso 1 1 calc R
C50 C 1.1188(14) 0.2864(4) 1.2152(13) 0.054(4) Uani 1 1 d .
H50A H 1.0679 0.2903 1.2825 0.064 Uiso 1 1 calc R
H50B H 1.1940 0.2704 1.2543 0.064 Uiso 1 1 calc R
C51 C 1.0183(12) 0.2733(3) 1.0747(11) 0.032(3) Uani 1 1 d .
H51 H 1.0801 0.2639 1.0242 0.039 Uiso 1 1 calc R
C52 C 0.9260(15) 0.2448(4) 1.0893(15) 0.052(4) Uani 1 1 d .
H52A H 0.9831 0.2256 1.1264 0.078 Uiso 1 1 calc R
H52B H 0.8621 0.2394 0.9993 0.078 Uiso 1 1 calc R
H52C H 0.8734 0.2512 1.1514 0.078 Uiso 1 1 calc R
C53 C 1.1562(13) 0.2889(4) 0.5951(14) 0.046(3) Uani 1 1 d .
H53A H 1.0746 0.2811 0.5236 0.070 Uiso 1 1 calc R
H53B H 1.2344 0.2743 0.6002 0.070 Uiso 1 1 calc R
H53C H 1.1788 0.3113 0.5733 0.070 Uiso 1 1 calc R
C54 C 1.1343(12) 0.2427(3) 0.8053(13) 0.032(3) Uani 1 1 d .
C55 C 1.2558(13) 0.2295(3) 0.9031(13) 0.035(3) Uani 1 1 d .
C56 C 1.2621(14) 0.1955(4) 0.9233(15) 0.051(4) Uani 1 1 d .
H56 H 1.3414 0.1867 0.9884 0.061 Uiso 1 1 calc R
C57 C 1.1563(15) 0.1733(3) 0.8516(17) 0.056(4) Uani 1 1 d .
C58 C 1.0401(15) 0.1877(3) 0.7623(16) 0.052(4) Uani 1 1 d .
H58 H 0.9655 0.1738 0.7160 0.062 Uiso 1 1 calc R
C59 C 1.0266(13) 0.2217(3) 0.7365(13) 0.038(3) Uani 1 1 d .
C60 C 1.3838(13) 0.2488(3) 0.9796(15) 0.046(3) Uani 1 1 d .
H60 H 1.3557 0.2725 0.9769 0.055 Uiso 1 1 calc R
C61 C 1.4482(17) 0.2401(4) 1.1278(16) 0.064(4) Uani 1 1 d .
H61A H 1.3804 0.2432 1.1777 0.096 Uiso 1 1 calc R
H61B H 1.5281 0.2544 1.1673 0.096 Uiso 1 1 calc R
H61C H 1.4782 0.2171 1.1351 0.096 Uiso 1 1 calc R
C62 C 1.4945(15) 0.2466(5) 0.9060(18) 0.071(5) Uani 1 1 d .
H62A H 1.5763 0.2590 0.9574 0.106 Uiso 1 1 calc R
H62B H 1.4584 0.2558 0.8137 0.106 Uiso 1 1 calc R
H62C H 1.5195 0.2235 0.8996 0.106 Uiso 1 1 calc R
C66 C 0.8920(14) 0.2322(3) 0.6286(15) 0.047(4) Uani 1 1 d .
H66 H 0.8943 0.2568 0.6221 0.056 Uiso 1 1 calc R
C67 C 0.7646(16) 0.2235(4) 0.668(2) 0.067(5) Uani 1 1 d .
H67A H 0.6824 0.2298 0.5936 0.101 Uiso 1 1 calc R
H67B H 0.7656 0.2352 0.7516 0.101 Uiso 1 1 calc R
H67C H 0.7631 0.1997 0.6832 0.101 Uiso 1 1 calc R
C68 C 0.881(2) 0.2185(5) 0.4842(18) 0.079(5) Uani 1 1 d .
H68A H 0.9585 0.2266 0.4549 0.118 Uiso 1 1 calc R
H68B H 0.7939 0.2258 0.4190 0.118 Uiso 1 1 calc R
H68C H 0.8831 0.1944 0.4875 0.118 Uiso 1 1 calc R
O1 O 1.1400(9) 0.4800(2) 0.9646(8) 0.047(2) Uani 1 1 d .
O2 O 1.2323(8) 0.3085(2) 0.8591(9) 0.043(2) Uani 1 1 d .
P1 P 1.0062(3) 0.45419(7) 0.4253(3) 0.0244(6) Uani 1 1 d .
P2 P 1.2462(3) 0.48298(7) 0.6665(3) 0.0226(6) Uani 1 1 d .
P3 P 1.0354(3) 0.50044(7) 0.8550(3) 0.0262(6) Uani 1 1 d .
P4 P 0.6911(3) 0.33682(7) 0.7403(3) 0.0239(6) Uani 1 1 d .
P5 P 0.9394(3) 0.30996(8) 0.9767(3) 0.0254(5) Uani 1 1 d .
P6 P 1.1195(3) 0.28896(7) 0.7645(3) 0.0254(6) Uani 1 1 d .
Cl1 Cl 0.7782(3) 0.46614(7) 0.5901(3) 0.0349(7) Uani 1 1 d .
Cl2 Cl 0.8527(3) 0.32383(8) 0.5110(3) 0.0392(7) Uani 1 1 d .
Pt1 Pt 1.01833(4) 0.478327(9) 0.63477(4) 0.02195(10) Uani 1 1 d .
Pt2 Pt 0.90106(4) 0.312330(9) 0.74958(4) 0.02274(11) Uani 1 1 d .
C71 C 0.531(2) 0.6548(5) 0.487(2) 0.083(6) Uani 1 1 d .
C70 C 0.611(3) 0.6586(4) 0.626(2) 0.087(7) Uani 1 1 d .
H70 H 0.5923 0.6450 0.6938 0.105 Uiso 1 1 calc R
C72 C 0.579(3) 0.6746(5) 0.390(2) 0.099(7) Uani 1 1 d .
H72 H 0.5329 0.6737 0.2947 0.119 Uiso 1 1 calc R
C73 C 0.694(2) 0.6948(6) 0.441(2) 0.097(7) Uani 1 1 d .
H73 H 0.7315 0.7058 0.3783 0.116 Uiso 1 1 calc R
C69 C 0.712(2) 0.6807(6) 0.663(3) 0.099(7) Uani 1 1 d .
H69 H 0.7582 0.6837 0.7582 0.119 Uiso 1 1 calc R
C75 C 0.419(3) 0.6311(5) 0.434(3) 0.141(12) Uani 1 1 d .
H75A H 0.4581 0.6097 0.4202 0.211 Uiso 1 1 calc R
H75B H 0.3580 0.6390 0.3463 0.211 Uiso 1 1 calc R
H75C H 0.3667 0.6287 0.4995 0.211 Uiso 1 1 calc R
C74 C 0.752(4) 0.6990(6) 0.571(3) 0.145(13) Uani 1 1 d .
H74 H 0.8231 0.7150 0.6023 0.174 Uiso 1 1 calc R
C63 C 1.171(2) 0.1343(3) 0.885(2) 0.082(4) Uani 1 1 d .
H63 H 1.0861 0.1244 0.8203 0.099 Uiso 1 1 calc R
C65 C 1.287(2) 0.1214(4) 0.837(3) 0.140(9) Uani 1 1 d .
H65A H 1.3742 0.1234 0.9112 0.211 Uiso 1 1 calc R
H65B H 1.2929 0.1341 0.7577 0.211 Uiso 1 1 calc R
H65C H 1.2706 0.0981 0.8116 0.211 Uiso 1 1 calc R
C64 C 1.165(3) 0.1269(6) 0.992(3) 0.139(8) Uani 1 1 d .
H64A H 1.2086 0.1053 1.0170 0.208 Uiso 1 1 calc R
H64B H 1.0686 0.1259 0.9911 0.208 Uiso 1 1 calc R
H64C H 1.2142 0.1433 1.0594 0.208 Uiso 1 1 calc R

loop_
_atom_site_aniso_label
_atom_site_aniso_U_11
_atom_site_aniso_U_22
_atom_site_aniso_U_33
_atom_site_aniso_U_23
_atom_site_aniso_U_13
_atom_site_aniso_U_12
C1 0.019(6) 0.055(8) 0.053(9) -0.003(7) 0.007(6) -0.006(5)
C2 0.012(5) 0.054(7) 0.027(6) -0.004(5) -0.005(5) 0.003(5)
C3 0.040(8) 0.077(11) 0.052(9) -0.027(8) -0.016(7) 0.018(7)
C4 0.027(6) 0.043(7) 0.053(9) -0.018(6) 0.004(6) 0.003(5)
C5 0.027(6) 0.031(6) 0.041(7) -0.009(5) 0.009(5) -0.005(5)
C6 0.045(7) 0.029(6) 0.061(9) -0.003(6) 0.010(7) 0.007(5)
C7 0.035(6) 0.033(6) 0.018(6) 0.012(5) 0.006(5) 0.019(5)
C8 0.031(6) 0.031(6) 0.021(6) -0.002(5) 0.001(5) 0.001(5)
C9 0.050(8) 0.047(7) 0.025(7) 0.000(6) 0.007(6) 0.014(6)
C10 0.010(5) 0.056(8) 0.043(7) 0.025(6) 0.007(5) 0.006(4)
C11 0.022(5) 0.039(6) 0.028(6) 0.002(6) 0.008(4) -0.003(5)
C12 0.017(5) 0.026(6) 0.033(6) -0.002(5) 0.010(4) 0.000(4)
C13 0.061(9) 0.053(8) 0.027(7) 0.003(6) 0.008(6) 0.020(7)
C14 0.019(6) 0.059(8) 0.015(6) -0.008(6) -0.016(5) 0.013(5)
C15 0.042(7) 0.092(10) 0.014(5) 0.001(8) -0.004(5) -0.016(8)
C16 0.026(6) 0.077(10) 0.038(8) -0.012(7) -0.004(6) -0.016(6)
C17 0.020(6) 0.061(8) 0.028(6) -0.023(6) -0.001(5) -0.010(5)
C18 0.038(7) 0.052(8) 0.059(9) -0.006(7) 0.001(7) -0.009(6)
C19 0.053(8) 0.065(9) 0.041(8) -0.005(7) 0.031(7) -0.012(7)
C20 0.036(6) 0.022(5) 0.028(6) -0.005(5) 0.008(5) 0.000(4)
C21 0.049(8) 0.045(7) 0.019(6) -0.003(6) 0.008(6) -0.013(6)
C22 0.058(9) 0.035(7) 0.034(7) 0.002(6) -0.006(6) -0.007(6)
C23 0.042(7) 0.024(6) 0.071(10) 0.006(6) 0.008(7) -0.004(5)
C24 0.048(8) 0.059(8) 0.030(7) 0.005(6) 0.004(6) -0.003(6)
C25 0.027(6) 0.028(6) 0.030(6) -0.008(5) 0.005(5) 0.003(4)
C26 0.089(12) 0.030(7) 0.044(9) -0.004(6) -0.001(8) -0.017(7)
C27 0.131(18) 0.103(15) 0.023(8) -0.003(9) 0.002(10) -0.025(13)
C28 0.091(13) 0.065(11) 0.051(10) 0.003(9) -0.015(9) 0.015(9)
C29 0.112(11) 0.015(5) 0.102(11) 0.019(6) 0.004(9) -0.014(5)
C30 0.18(2) 0.055(9) 0.17(2) -0.015(11) 0.039(17) -0.029(11)
C31 0.120(12) 0.026(6) 0.32(3) 0.023(11) 0.134(17) 0.010(7)
C32 0.046(8) 0.041(7) 0.054(9) -0.006(7) -0.013(7) 0.015(6)
C33 0.15(2) 0.057(11) 0.047(11) 0.003(9) -0.016(12) 0.019(11)
C34 0.045(10) 0.085(14) 0.16(2) -0.014(14) -0.009(12) 0.027(10)
C35 0.055(8) 0.038(7) 0.023(7) -0.007(6) 0.000(6) -0.004(6)
C36 0.019(6) 0.065(8) 0.032(7) -0.009(6) -0.005(5) 0.000(5)
C37 0.063(9) 0.064(9) 0.018(6) 0.002(6) -0.018(6) 0.021(7)
C38 0.057(9) 0.065(9) 0.026(7) 0.005(7) -0.007(6) 0.033(7)
C39 0.036(6) 0.025(6) 0.034(7) 0.007(5) 0.006(5) 0.005(5)
C40 0.042(7) 0.037(7) 0.044(8) 0.003(6) 0.012(6) 0.002(5)
C41 0.016(5) 0.037(6) 0.020(6) 0.003(5) 0.001(4) 0.005(4)
C42 0.020(5) 0.054(7) 0.022(6) 0.003(5) -0.001(5) 0.007(5)
C43 0.016(5) 0.051(7) 0.036(7) -0.005(6) 0.011(5) -0.005(5)
C44 0.043(7) 0.054(8) 0.015(6) 0.001(5) 0.015(5) -0.011(5)
C45 0.066(8) 0.048(7) 0.029(6) -0.009(6) 0.034(6) -0.015(7)
C46 0.021(5) 0.032(6) 0.016(5) -0.008(4) -0.001(4) -0.015(4)
C47 0.025(6) 0.042(7) 0.087(11) -0.022(7) 0.011(7) -0.014(5)
C48 0.025(6) 0.044(7) 0.039(7) -0.020(6) -0.009(5) 0.004(5)
C49 0.020(6) 0.111(13) 0.025(6) 0.002(8) -0.011(5) 0.003(7)
C50 0.029(7) 0.096(11) 0.025(7) 0.005(7) -0.008(6) 0.001(7)
C51 0.040(7) 0.037(6) 0.016(6) -0.011(5) 0.003(5) 0.004(5)
C52 0.059(9) 0.053(8) 0.040(8) 0.011(7) 0.007(7) -0.002(7)
C53 0.032(7) 0.068(9) 0.050(8) 0.009(7) 0.029(6) 0.003(6)
C54 0.030(6) 0.027(6) 0.039(7) 0.003(5) 0.011(5) 0.005(5)
C55 0.043(7) 0.031(6) 0.035(7) 0.005(5) 0.018(6) 0.011(5)
C56 0.035(7) 0.064(9) 0.052(9) 0.017(7) 0.011(7) 0.010(6)
C57 0.046(8) 0.027(6) 0.084(11) 0.003(7) 0.004(8) 0.006(6)
C58 0.055(9) 0.032(7) 0.062(10) -0.002(7) 0.009(7) -0.009(6)
C59 0.038(7) 0.038(7) 0.036(7) 0.003(6) 0.008(6) -0.002(5)
C60 0.034(7) 0.034(7) 0.061(9) 0.009(6) 0.000(6) 0.012(5)
C61 0.050(9) 0.081(11) 0.050(10) -0.004(9) -0.002(7) 0.007(8)
C62 0.037(8) 0.102(13) 0.069(11) 0.017(10) 0.008(8) 0.001(8)
C66 0.043(8) 0.033(7) 0.051(9) -0.001(6) -0.005(7) -0.002(6)
C67 0.044(9) 0.048(9) 0.096(14) 0.010(9) -0.001(9) -0.003(7)
C68 0.071(12) 0.087(13) 0.061(11) -0.002(10) -0.006(9) 0.007(10)
O1 0.057(5) 0.040(5) 0.029(4) -0.009(5) -0.009(4) -0.002(5)
O2 0.032(4) 0.037(5) 0.050(5) -0.002(5) -0.003(4) -0.008(4)
P1 0.0209(13) 0.0302(14) 0.0189(14) -0.0033(12) 0.0012(11) -0.0008(11)
P2 0.0193(12) 0.0293(15) 0.0171(13) -0.0018(12) 0.0022(10) 0.0011(11)
P3 0.0254(15) 0.0317(15) 0.0219(15) -0.0046(12) 0.0076(12) -0.0009(12)
P4 0.0189(13) 0.0347(15) 0.0162(14) 0.0008(12) 0.0021(11) 0.0017(11)
P5 0.0262(13) 0.0332(14) 0.0158(12) 0.0009(14) 0.0045(10) 0.0000(13)
P6 0.0173(13) 0.0333(15) 0.0246(15) 0.0006(13) 0.0047(12) 0.0003(11)
Cl1 0.0203(13) 0.0491(17) 0.0333(16) -0.0053(13) 0.0052(12) -0.0053(11)
Cl2 0.0336(15) 0.065(2) 0.0176(14) 0.0080(13) 0.0056(12) 0.0028(13)
Pt1 0.01833(18) 0.0283(2) 0.0176(2) -0.00096(18) 0.00291(15) -0.00077(16)
Pt2 0.01971(19) 0.0311(2) 0.0156(2) 0.00056(19) 0.00251(15) 0.00006(17)
C71 0.100(15) 0.067(12) 0.069(13) -0.035(10) 0.005(11) 0.007(10)
C70 0.14(2) 0.058(11) 0.088(16) 0.004(10) 0.078(16) 0.016(12)
C72 0.15(2) 0.073(13) 0.063(13) 0.009(11) 0.020(14) -0.017(13)
C73 0.105(16) 0.134(19) 0.064(13) -0.007(13) 0.045(12) -0.038(14)
C69 0.099(16) 0.099(16) 0.104(18) -0.010(14) 0.038(14) -0.015(13)
C75 0.19(3) 0.075(15) 0.17(3) -0.074(17) 0.07(2) -0.054(16)
C74 0.26(4) 0.100(17) 0.13(2) -0.025(17) 0.14(3) -0.04(2)
C63 0.112(11) 0.015(5) 0.102(11) 0.019(6) 0.004(9) -0.014(5)
C65 0.120(12) 0.026(6) 0.32(3) 0.023(11) 0.134(17) 0.010(7)
C64 0.18(2) 0.055(9) 0.17(2) -0.015(11) 0.039(17) -0.029(11)

loop_
_atom_type_symbol
_atom_type_description
_atom_type_scat_dispersion_real
_atom_type_scat_dispersion_imag
_atom_type_scat_source
C C 0.0033 0.0016 'International Tables Vol C Tables 4.2.6.8 and 6.1.1.4'
H H 0.0000 0.0000 'International Tables Vol C Tables 4.2.6.8 and 6.1.1.4'
O O 0.0106 0.0060 'International Tables Vol C Tables 4.2.6.8 and 6.1.1.4'
P P 0.1023 0.0942 'International Tables Vol C Tables 4.2.6.8 and 6.1.1.4'
Cl Cl 0.1484 0.1585 'International Tables Vol C Tables 4.2.6.8 and 6.1.1.4'
Pt Pt -1.7033 8.3905 'International Tables Vol C Tables 4.2.6.8 and 6.1.1.4'

loop_
_geom_angle_atom_site_label_1
_geom_angle_atom_site_label_2
_geom_angle_atom_site_label_3
_geom_angle
C2 C1 H1A 109.5
C2 C1 H1B 109.5
H1A C1 H1B 109.5
C2 C1 H1C 109.5
H1A C1 H1C 109.5
H1B C1 H1C 109.5
C3 C2 C1 116.7(9)
C3 C2 P1 104.0(9)
C1 C2 P1 113.6(9)
C3 C2 H2 107.3
C1 C2 H2 107.3
P1 C2 H2 107.3
C2 C3 C4 105.3(11)
C2 C3 H3A 110.7
C4 C3 H3A 110.7
C2 C3 H3B 110.7
C4 C3 H3B 110.7
H3A C3 H3B 108.8
C5 C4 C3 106.9(10)
C5 C4 H4A 110.3
C3 C4 H4A 110.3
C5 C4 H4B 110.3
C3 C4 H4B 110.3
H4A C4 H4B 108.6
C4 C5 C6 114.3(10)
C4 C5 P1 104.6(8)
C6 C5 P1 115.5(8)
C4 C5 H5 107.3
C6 C5 H5 107.3
P1 C5 H5 107.3
C5 C6 H6A 109.5
C5 C6 H6B 109.5
H6A C6 H6B 109.5
C5 C6 H6C 109.5
H6A C6 H6C 109.5
H6B C6 H6C 109.5
C12 C7 C8 118.6(10)
C12 C7 P1 117.9(8)
C8 C7 P1 123.4(9)
C9 C8 C7 119.6(11)
C9 C8 H8 120.2
C7 C8 H8 120.2
C8 C9 C10 119.5(11)
C8 C9 H9 120.3
C10 C9 H9 120.3
C11 C10 C9 120.7(10)
C11 C10 H10 119.7
C9 C10 H10 119.7
C10 C11 C12 121.2(10)
C10 C11 H11 119.4
C12 C11 H11 119.4
C11 C12 C7 119.9(10)
C11 C12 P2 122.2(8)
C7 C12 P2 117.0(7)
C14 C13 H13A 109.5
C14 C13 H13B 109.5
H13A C13 H13B 109.5
C14 C13 H13C 109.5
H13A C13 H13C 109.5
H13B C13 H13C 109.5
C13 C14 C15 117.2(10)
C13 C14 P2 116.7(8)
C15 C14 P2 102.6(9)
C13 C14 H14 106.5
C15 C14 H14 106.5
P2 C14 H14 106.5
C16 C15 C14 108.9(10)
C16 C15 H15A 109.9
C14 C15 H15A 109.9
C16 C15 H15B 109.9
C14 C15 H15B 109.9
H15A C15 H15B 108.3
C15 C16 C17 107.5(10)
C15 C16 H16A 110.2
C17 C16 H16A 110.2
C15 C16 H16B 110.2
C17 C16 H16B 110.2
H16A C16 H16B 108.5
C16 C17 C18 115.5(11)
C16 C17 P2 106.4(9)
C18 C17 P2 118.2(8)
C16 C17 H17 105.2
C18 C17 H17 105.2
P2 C17 H17 105.2
C17 C18 H18A 109.5
C17 C18 H18B 109.5
H18A C18 H18B 109.5
C17 C18 H18C 109.5
H18A C18 H18C 109.5
H18B C18 H18C 109.5
P3 C19 H19A 109.5
P3 C19 H19B 109.5
H19A C19 H19B 109.5
P3 C19 H19C 109.5
H19A C19 H19C 109.5
H19B C19 H19C 109.5
C25 C20 C21 120.6(10)
C25 C20 P3 118.3(8)
C21 C20 P3 121.0(9)
C20 C21 C22 117.1(11)
C20 C21 C26 125.6(11)
C22 C21 C26 117.2(11)
C23 C22 C21 122.2(12)
C23 C22 H22 118.9
C21 C22 H22 118.9
C24 C23 C22 120.6(11)
C24 C23 C29 119.0(13)
C22 C23 C29 120.3(13)
C23 C24 C25 121.1(12)
C23 C24 H24 119.4
C25 C24 H24 119.4
C20 C25 C24 118.0(11)
C20 C25 C32 125.9(10)
C24 C25 C32 116.1(11)
C27 C26 C21 108.8(14)
C27 C26 C28 113.1(14)
C21 C26 C28 114.5(13)
C27 C26 H26 106.7
C21 C26 H26 106.7
C28 C26 H26 106.7
C26 C27 H27A 109.5
C26 C27 H27B 109.5
H27A C27 H27B 109.5
C26 C27 H27C 109.5
H27A C27 H27C 109.5
H27B C27 H27C 109.5
C26 C28 H28A 109.5
C26 C28 H28B 109.5
H28A C28 H28B 109.5
C26 C28 H28C 109.5
H28A C28 H28C 109.5
H28B C28 H28C 109.5
C30 C29 C23 112.6(16)
C30 C29 C31 119(2)
C23 C29 C31 103.5(13)
C30 C29 H29 107.0
C23 C29 H29 107.0
C31 C29 H29 107.0
C29 C30 H30A 109.5
C29 C30 H30B 109.5
H30A C30 H30B 109.5
C29 C30 H30C 109.5
H30A C30 H30C 109.5
H30B C30 H30C 109.5
C29 C31 H31A 109.5
C29 C31 H31B 109.5
H31A C31 H31B 109.5
C29 C31 H31C 109.5
H31A C31 H31C 109.5
H31B C31 H31C 109.5
C33 C32 C25 113.9(14)
C33 C32 C34 109.5(16)
C25 C32 C34 108.4(13)
C33 C32 H32 108.3
C25 C32 H32 108.3
C34 C32 H32 108.3
C32 C33 H33A 109.5
C32 C33 H33B 109.5
H33A C33 H33B 109.5
C32 C33 H33C 109.5
H33A C33 H33C 109.5
H33B C33 H33C 109.5
C32 C34 H34A 109.5
C32 C34 H34B 109.5
H34A C34 H34B 109.5
C32 C34 H34C 109.5
H34A C34 H34C 109.5
H34B C34 H34C 109.5
C36 C35 H35A 109.5
C36 C35 H35B 109.5
H35A C35 H35B 109.5
C36 C35 H35C 109.5
H35A C35 H35C 109.5
H35B C35 H35C 109.5
C35 C36 C37 116.5(11)
C35 C36 P4 117.0(9)
C37 C36 P4 101.3(9)
C35 C36 H36 107.1
C37 C36 H36 107.1
P4 C36 H36 107.1
C36 C37 C38 109.4(10)
C36 C37 H37A 109.8
C38 C37 H37A 109.8
C36 C37 H37B 109.8
C38 C37 H37B 109.8
H37A C37 H37B 108.2
C37 C38 C39 106.1(10)
C37 C38 H38A 110.5
C39 C38 H38A 110.5
C37 C38 H38B 110.5
C39 C38 H38B 110.5
H38A C38 H38B 108.7
C40 C39 C38 115.0(10)
C40 C39 P4 115.3(8)
C38 C39 P4 105.3(9)
C40 C39 H39 106.9
C38 C39 H39 106.9
P4 C39 H39 106.9
C39 C40 H40A 109.5
C39 C40 H40B 109.5
H40A C40 H40B 109.5
C39 C40 H40C 109.5
H40A C40 H40C 109.5
H40B C40 H40C 109.5
C42 C41 C46 119.1(10)
C42 C41 P4 124.7(8)
C46 C41 P4 116.0(7)
C43 C42 C41 120.6(10)
C43 C42 H42 119.7
C41 C42 H42 119.7
C42 C43 C44 121.0(10)
C42 C43 H43 119.5
C44 C43 H43 119.5
C43 C44 C45 121.1(11)
C43 C44 H44 119.4
C45 C44 H44 119.4
C44 C45 C46 117.9(12)
C44 C45 H45 121.1
C46 C45 H45 121.1
C45 C46 C41 120.3(10)
C45 C46 P5 121.6(9)
C41 C46 P5 118.1(8)
C48 C47 H47A 109.5
C48 C47 H47B 109.5
H47A C47 H47B 109.5
C48 C47 H47C 109.5
H47A C47 H47C 109.5
H47B C47 H47C 109.5
C49 C48 C47 114.5(11)
C49 C48 P5 104.5(9)
C47 C48 P5 115.1(9)
C49 C48 H48 107.5
C47 C48 H48 107.5
P5 C48 H48 107.5
C48 C49 C50 110.9(10)
C48 C49 H49A 109.5
C50 C49 H49A 109.5
C48 C49 H49B 109.5
C50 C49 H49B 109.5
H49A C49 H49B 108.0
C49 C50 C51 104.4(10)
C49 C50 H50A 110.9
C51 C50 H50A 110.9
C49 C50 H50B 110.9
C51 C50 H50B 110.9
H50A C50 H50B 108.9
C52 C51 C50 114.5(11)
C52 C51 P5 119.2(9)
C50 C51 P5 106.2(8)
C52 C51 H51 105.2
C50 C51 H51 105.2
P5 C51 H51 105.2
C51 C52 H52A 109.5
C51 C52 H52B 109.5
H52A C52 H52B 109.5
C51 C52 H52C 109.5
H52A C52 H52C 109.5
H52B C52 H52C 109.5
P6 C53 H53A 109.5
P6 C53 H53B 109.5
H53A C53 H53B 109.5
P6 C53 H53C 109.5
H53A C53 H53C 109.5
H53B C53 H53C 109.5
C59 C54 C55 120.0(10)
C59 C54 P6 119.3(9)
C55 C54 P6 120.7(9)
C56 C55 C54 117.6(12)
C56 C55 C60 116.1(11)
C54 C55 C60 126.1(10)
C55 C56 C57 123.7(13)
C55 C56 H56 118.1
C57 C56 H56 118.1
C58 C57 C56 115.8(11)
C58 C57 C63 123.8(14)
C56 C57 C63 120.2(14)
C57 C58 C59 123.6(13)
C57 C58 H58 118.2
C59 C58 H58 118.2
C54 C59 C58 119.2(12)
C54 C59 C66 125.7(11)
C58 C59 C66 115.1(12)
C61 C60 C55 116.4(12)
C61 C60 C62 108.7(12)
C55 C60 C62 110.8(13)
C61 C60 H60 106.8
C55 C60 H60 106.8
C62 C60 H60 106.8
C60 C61 H61A 109.5
C60 C61 H61B 109.5
H61A C61 H61B 109.5
C60 C61 H61C 109.5
H61A C61 H61C 109.5
H61B C61 H61C 109.5
C60 C62 H62A 109.5
C60 C62 H62B 109.5
H62A C62 H62B 109.5
C60 C62 H62C 109.5
H62A C62 H62C 109.5
H62B C62 H62C 109.5
C67 C66 C59 113.1(13)
C67 C66 C68 110.1(14)
C59 C66 C68 112.3(12)
C67 C66 H66 107.0
C59 C66 H66 107.0
C68 C66 H66 107.0
C66 C67 H67A 109.5
C66 C67 H67B 109.5
H67A C67 H67B 109.5
C66 C67 H67C 109.5
H67A C67 H67C 109.5
H67B C67 H67C 109.5
C66 C68 H68A 109.5
C66 C68 H68B 109.5
H68A C68 H68B 109.5
C66 C68 H68C 109.5
H68A C68 H68C 109.5
H68B C68 H68C 109.5
C7 P1 C5 106.1(5)
C7 P1 C2 107.8(5)
C5 P1 C2 93.7(5)
C7 P1 Pt1 108.1(4)
C5 P1 Pt1 115.7(4)
C2 P1 Pt1 123.9(4)
C17 P2 C12 107.2(5)
C17 P2 C14 94.7(6)
C12 P2 C14 104.6(5)
C17 P2 Pt1 121.0(4)
C12 P2 Pt1 108.9(3)
C14 P2 Pt1 118.6(4)
O1 P3 C19 107.4(6)
O1 P3 C20 112.5(5)
C19 P3 C20 100.3(6)
O1 P3 Pt1 109.1(4)
C19 P3 Pt1 113.8(5)
C20 P3 Pt1 113.4(4)
C41 P4 C39 106.9(5)
C41 P4 C36 106.3(6)
C39 P4 C36 95.9(6)
C41 P4 Pt2 108.3(3)
C39 P4 Pt2 116.2(4)
C36 P4 Pt2 122.0(4)
C51 P5 C46 108.7(5)
C51 P5 C48 95.4(6)
C46 P5 C48 102.6(5)
C51 P5 Pt2 120.8(4)
C46 P5 Pt2 109.0(3)
C48 P5 Pt2 118.4(5)
O2 P6 C53 105.9(6)
O2 P6 C54 112.6(5)
C53 P6 C54 100.1(6)
O2 P6 Pt2 110.5(4)
C53 P6 Pt2 112.3(4)
C54 P6 Pt2 114.6(4)
P2 Pt1 P1 86.41(9)
P2 Pt1 P3 92.91(10)
P1 Pt1 P3 177.04(11)
P2 Pt1 Cl1 172.37(10)
P1 Pt1 Cl1 88.07(10)
P3 Pt1 Cl1 92.34(10)
P5 Pt2 P4 86.21(10)
P5 Pt2 P6 92.67(10)
P4 Pt2 P6 177.87(11)
P5 Pt2 Cl2 170.96(12)
P4 Pt2 Cl2 88.20(10)
P6 Pt2 Cl2 92.68(10)
C70 C71 C75 126(2)
C70 C71 C72 114.2(19)
C75 C71 C72 119(2)
C69 C70 C71 122(2)
C69 C70 H70 119.2
C71 C70 H70 119.2
C73 C72 C71 118.7(19)
C73 C72 H72 120.7
C71 C72 H72 120.7
C74 C73 C72 122(2)
C74 C73 H73 118.9
C72 C73 H73 118.9
C70 C69 C74 122(3)
C70 C69 H69 118.8
C74 C69 H69 118.8
C71 C75 H75A 109.5
C71 C75 H75B 109.5
H75A C75 H75B 109.5
C71 C75 H75C 109.5
H75A C75 H75C 109.5
H75B C75 H75C 109.5
C73 C74 C69 120(3)
C73 C74 H74 119.9
C69 C74 H74 119.9
C64 C63 C65 119(3)
C64 C63 C57 115(2)
C65 C63 C57 107.7(15)
C64 C63 H63 104.4
C65 C63 H63 104.4
C57 C63 H63 104.4
C63 C65 H65A 109.5
C63 C65 H65B 109.5
H65A C65 H65B 109.5
C63 C65 H65C 109.5
H65A C65 H65C 109.5
H65B C65 H65C 109.5
C63 C64 H64A 109.5
C63 C64 H64B 109.5
H64A C64 H64B 109.5
C63 C64 H64C 109.5
H64A C64 H64C 109.5
H64B C64 H64C 109.5

loop_
_geom_bond_atom_site_label_1
_geom_bond_atom_site_label_2
_geom_bond_distance
C1 C2 1.517(17)
C1 H1A 0.9700
C1 H1B 0.9700
C1 H1C 0.9700
C2 C3 1.508(19)
C2 P1 1.870(11)
C2 H2 0.9900
C3 C4 1.532(18)
C3 H3A 0.9800
C3 H3B 0.9800
C4 C5 1.525(16)
C4 H4A 0.9800
C4 H4B 0.9800
C5 C6 1.542(16)
C5 P1 1.864(11)
C5 H5 0.9900
C6 H6A 0.9700
C6 H6B 0.9700
C6 H6C 0.9700
C7 C12 1.407(15)
C7 C8 1.417(15)
C7 P1 1.813(12)
C8 C9 1.392(18)
C8 H8 0.9400
C9 C10 1.398(17)
C9 H9 0.9400
C10 C11 1.357(16)
C10 H10 0.9400
C11 C12 1.373(14)
C11 H11 0.9400
C12 P2 1.855(11)
C13 C14 1.498(19)
C13 H13A 0.9700
C13 H13B 0.9700
C13 H13C 0.9700
C14 C15 1.556(17)
C14 P2 1.878(11)
C14 H14 0.9900
C15 C16 1.48(2)
C15 H15A 0.9800
C15 H15B 0.9800
C16 C17 1.515(17)
C16 H16A 0.9800
C16 H16B 0.9800
C17 C18 1.529(19)
C17 P2 1.823(12)
C17 H17 0.9900
C18 H18A 0.9700
C18 H18B 0.9700
C18 H18C 0.9700
C19 P3 1.848(12)
C19 H19A 0.9700
C19 H19B 0.9700
C19 H19C 0.9700
C20 C25 1.404(16)
C20 C21 1.407(16)
C20 P3 1.891(11)
C21 C22 1.419(18)
C21 C26 1.511(19)
C22 C23 1.357(18)
C22 H22 0.9400
C23 C24 1.339(19)
C23 C29 1.559(16)
C24 C25 1.435(17)
C24 H24 0.9400
C25 C32 1.509(18)
C26 C27 1.47(2)
C26 C28 1.56(2)
C26 H26 0.9900
C27 H27A 0.9700
C27 H27B 0.9700
C27 H27C 0.9700
C28 H28A 0.9700
C28 H28B 0.9700
C28 H28C 0.9700
C29 C30 1.55(3)
C29 C31 1.63(3)
C29 H29 0.9900
C30 H30A 0.9700
C30 H30B 0.9700
C30 H30C 0.9700
C31 H31A 0.9700
C31 H31B 0.9700
C31 H31C 0.9700
C32 C33 1.47(2)
C32 C34 1.58(2)
C32 H32 0.9900
C33 H33A 0.9700
C33 H33B 0.9700
C33 H33C 0.9700
C34 H34A 0.9700
C34 H34B 0.9700
C34 H34C 0.9700
C35 C36 1.486(17)
C35 H35A 0.9700
C35 H35B 0.9700
C35 H35C 0.9700
C36 C37 1.527(19)
C36 P4 1.897(12)
C36 H36 0.9900
C37 C38 1.535(19)
C37 H37A 0.9800
C37 H37B 0.9800
C38 C39 1.554(16)
C38 H38A 0.9800
C38 H38B 0.9800
C39 C40 1.515(17)
C39 P4 1.852(10)
C39 H39 0.9900
C40 H40A 0.9700
C40 H40B 0.9700
C40 H40C 0.9700
C41 C42 1.379(15)
C41 C46 1.420(14)
C41 P4 1.820(11)
C42 C43 1.355(16)
C42 H42 0.9400
C43 C44 1.378(17)
C43 H43 0.9400
C44 C45 1.390(18)
C44 H44 0.9400
C45 C46 1.400(15)
C45 H45 0.9400
C46 P5 1.849(10)
C47 C48 1.570(19)
C47 H47A 0.9700
C47 H47B 0.9700
C47 H47C 0.9700
C48 C49 1.475(17)
C48 P5 1.877(12)
C48 H48 0.9900
C49 C50 1.56(2)
C49 H49A 0.9800
C49 H49B 0.9800
C50 C51 1.570(16)
C50 H50A 0.9800
C50 H50B 0.9800
C51 C52 1.507(18)
C51 P5 1.823(12)
C51 H51 0.9900
C52 H52A 0.9700
C52 H52B 0.9700
C52 H52C 0.9700
C53 P6 1.860(12)
C53 H53A 0.9700
C53 H53B 0.9700
C53 H53C 0.9700
C54 C59 1.386(17)
C54 C55 1.425(17)
C54 P6 1.901(11)
C55 C56 1.381(18)
C55 C60 1.505(18)
C56 C57 1.41(2)
C56 H56 0.9400
C57 C58 1.37(2)
C57 C63 1.604(18)
C58 C59 1.391(17)
C58 H58 0.9400
C59 C66 1.523(19)
C60 C61 1.49(2)
C60 C62 1.52(2)
C60 H60 0.9900
C61 H61A 0.9700
C61 H61B 0.9700
C61 H61C 0.9700
C62 H62A 0.9700
C62 H62B 0.9700
C62 H62C 0.9700
C66 C67 1.49(2)
C66 C68 1.54(2)
C66 H66 0.9900
C67 H67A 0.9700
C67 H67B 0.9700
C67 H67C 0.9700
C68 H68A 0.9700
C68 H68B 0.9700
C68 H68C 0.9700
O1 P3 1.521(9)
O2 P6 1.474(9)
P1 Pt1 2.303(3)
P2 Pt1 2.223(2)
P3 Pt1 2.359(3)
P4 Pt2 2.304(3)
P5 Pt2 2.218(3)
P6 Pt2 2.351(3)
Cl1 Pt1 2.369(3)
Cl2 Pt2 2.364(3)
C71 C70 1.41(3)
C71 C75 1.45(3)
C71 C72 1.45(3)
C70 C69 1.32(3)
C70 H70 0.9400
C72 C73 1.38(3)
C72 H72 0.9400
C73 C74 1.29(3)
C73 H73 0.9400
C69 C74 1.34(3)
C69 H69 0.9400
C75 H75A 0.9700
C75 H75B 0.9700
C75 H75C 0.9700
C74 H74 0.9400
C63 C64 1.14(3)
C63 C65 1.49(3)
C63 H63 0.9900
C65 H65A 0.9700
C65 H65B 0.9700
C65 H65C 0.9700
C64 H64A 0.9700
C64 H64B 0.9700
C64 H64C 0.9700

loop_
_geom_torsion_atom_site_label_1
_geom_torsion_atom_site_label_2
_geom_torsion_atom_site_label_3
_geom_torsion_atom_site_label_4
_geom_torsion
C1 C2 C3 C4 -170.3(12)
P1 C2 C3 C4 -44.3(12)
C2 C3 C4 C5 54.7(14)
C3 C4 C5 C6 -164.6(12)
C3 C4 C5 P1 -37.3(12)
C12 C7 C8 C9 4.7(16)
P1 C7 C8 C9 -178.5(9)
C7 C8 C9 C10 1.8(17)
C8 C9 C10 C11 -4.0(18)
C9 C10 C11 C12 -0.6(18)
C10 C11 C12 C7 7.2(18)
C10 C11 C12 P2 175.8(9)
C8 C7 C12 C11 -9.2(16)
P1 C7 C12 C11 173.9(9)
C8 C7 C12 P2 -178.3(8)
P1 C7 C12 P2 4.7(11)
C13 C14 C15 C16 -165.7(11)
P2 C14 C15 C16 -36.6(12)
C14 C15 C16 C17 49.0(15)
C15 C16 C17 C18 -170.1(11)
C15 C16 C17 P2 -36.8(13)
C25 C20 C21 C22 -5.8(18)
P3 C20 C21 C22 171.1(10)
C25 C20 C21 C26 172.1(13)
P3 C20 C21 C26 -11.0(18)
C20 C21 C22 C23 4(2)
C26 C21 C22 C23 -173.7(14)
C21 C22 C23 C24 0(2)
C21 C22 C23 C29 -177.7(15)
C22 C23 C24 C25 -3(2)
C29 C23 C24 C25 174.9(14)
C21 C20 C25 C24 3.2(17)
P3 C20 C25 C24 -173.7(9)
C21 C20 C25 C32 -174.0(12)
P3 C20 C25 C32 9.1(16)
C23 C24 C25 C20 1.1(19)
C23 C24 C25 C32 178.6(13)
C20 C21 C26 C27 -91.8(16)
C22 C21 C26 C27 86.1(16)
C20 C21 C26 C28 140.7(14)
C22 C21 C26 C28 -41.4(19)
C24 C23 C29 C30 149.6(18)
C22 C23 C29 C30 -33(3)
C24 C23 C29 C31 -80(2)
C22 C23 C29 C31 97(2)
C20 C25 C32 C33 -132.6(15)
C24 C25 C32 C33 50.2(16)
C20 C25 C32 C34 105.3(15)
C24 C25 C32 C34 -72.0(18)
C35 C36 C37 C38 -170.2(12)
P4 C36 C37 C38 -42.1(14)
C36 C37 C38 C39 51.6(16)
C37 C38 C39 C40 -161.6(11)
C37 C38 C39 P4 -33.6(13)
C46 C41 C42 C43 -2.0(18)
P4 C41 C42 C43 -175.7(9)
C41 C42 C43 C44 2.2(19)
C42 C43 C44 C45 -2.6(19)
C43 C44 C45 C46 2.8(18)
C44 C45 C46 C41 -2.7(17)
C44 C45 C46 P5 178.0(9)
C42 C41 C46 C45 2.3(16)
P4 C41 C46 C45 176.6(9)
C42 C41 C46 P5 -178.3(9)
P4 C41 C46 P5 -4.1(11)
C47 C48 C49 C50 -162.6(11)
P5 C48 C49 C50 -35.9(13)
C48 C49 C50 C51 47.3(14)
C49 C50 C51 C52 -168.4(11)
C49 C50 C51 P5 -34.7(12)
C59 C54 C55 C56 1.3(17)
P6 C54 C55 C56 -177.2(9)
C59 C54 C55 C60 176.4(12)
P6 C54 C55 C60 -2.1(17)
C54 C55 C56 C57 1(2)
C60 C55 C56 C57 -174.8(14)
C55 C56 C57 C58 -3(2)
C55 C56 C57 C63 -178.3(15)
C56 C57 C58 C59 3(2)
C63 C57 C58 C59 178.2(16)
C55 C54 C59 C58 -1.3(18)
P6 C54 C59 C58 177.3(10)
C55 C54 C59 C66 -179.2(13)
P6 C54 C59 C66 -0.6(18)
C57 C58 C59 C54 -1(2)
C57 C58 C59 C66 177.2(14)
C56 C55 C60 C61 -45.2(17)
C54 C55 C60 C61 139.6(13)
C56 C55 C60 C62 79.6(15)
C54 C55 C60 C62 -95.6(15)
C54 C59 C66 C67 -121.1(14)
C58 C59 C66 C67 60.8(17)
C54 C59 C66 C68 113.6(16)
C58 C59 C66 C68 -64.5(17)
C12 C7 P1 C5 -119.6(9)
C8 C7 P1 C5 63.6(10)
C12 C7 P1 C2 141.0(9)
C8 C7 P1 C2 -35.7(10)
C12 C7 P1 Pt1 5.0(9)
C8 C7 P1 Pt1 -171.8(8)
C4 C5 P1 C7 -99.8(8)
C6 C5 P1 C7 26.8(11)
C4 C5 P1 C2 9.9(8)
C6 C5 P1 C2 136.5(10)
C4 C5 P1 Pt1 140.5(6)
C6 C5 P1 Pt1 -92.9(10)
C3 C2 P1 C7 128.0(8)
C1 C2 P1 C7 -104.0(9)
C3 C2 P1 C5 19.8(9)
C1 C2 P1 C5 147.8(9)
C3 C2 P1 Pt1 -104.6(8)
C1 C2 P1 Pt1 23.3(10)
C16 C17 P2 C12 -93.9(9)
C18 C17 P2 C12 37.9(11)
C16 C17 P2 C14 12.9(9)
C18 C17 P2 C14 144.7(10)
C16 C17 P2 Pt1 140.5(7)
C18 C17 P2 Pt1 -87.7(10)
C11 C12 P2 C17 46.1(11)
C7 C12 P2 C17 -145.1(9)
C11 C12 P2 C14 -53.7(11)
C7 C12 P2 C14 115.2(9)
C11 C12 P2 Pt1 178.6(9)
C7 C12 P2 Pt1 -12.6(9)
C13 C14 P2 C17 142.1(9)
C15 C14 P2 C17 12.6(9)
C13 C14 P2 C12 -108.7(9)
C15 C14 P2 C12 121.8(8)
C13 C14 P2 Pt1 12.8(11)
C15 C14 P2 Pt1 -116.7(7)
C25 C20 P3 O1 167.6(9)
C21 C20 P3 O1 -9.4(11)
C25 C20 P3 C19 -78.6(10)
C21 C20 P3 C19 104.5(10)
C25 C20 P3 Pt1 43.2(10)
C21 C20 P3 Pt1 -133.8(9)
C42 C41 P4 C39 61.6(11)
C46 C41 P4 C39 -112.3(9)
C42 C41 P4 C36 -39.9(12)
C46 C41 P4 C36 146.2(8)
C42 C41 P4 Pt2 -172.6(9)
C46 C41 P4 Pt2 13.5(9)
C40 C39 P4 C41 27.5(10)
C38 C39 P4 C41 -100.3(9)
C40 C39 P4 C36 136.5(9)
C38 C39 P4 C36 8.7(9)
C40 C39 P4 Pt2 -93.4(9)
C38 C39 P4 Pt2 138.8(7)
C35 C36 P4 C41 -104.4(10)
C37 C36 P4 C41 127.8(9)
C35 C36 P4 C39 146.1(10)
C37 C36 P4 C39 18.3(10)
C35 C36 P4 Pt2 20.2(12)
C37 C36 P4 Pt2 -107.6(8)
C52 C51 P5 C46 39.8(11)
C50 C51 P5 C46 -91.3(9)
C52 C51 P5 C48 145.1(10)
C50 C51 P5 C48 14.0(9)
C52 C51 P5 Pt2 -87.1(10)
C50 C51 P5 Pt2 141.8(7)
C45 C46 P5 C51 38.1(10)
C41 C46 P5 C51 -141.2(8)
C45 C46 P5 C48 -62.1(10)
C41 C46 P5 C48 118.6(9)
C45 C46 P5 Pt2 171.6(8)
C41 C46 P5 Pt2 -7.8(9)
C49 C48 P5 C51 12.0(9)
C47 C48 P5 C51 138.4(9)
C49 C48 P5 C46 122.5(9)
C47 C48 P5 C46 -111.1(9)
C49 C48 P5 Pt2 -117.5(8)
C47 C48 P5 Pt2 8.9(10)
C59 C54 P6 O2 172.0(9)
C55 C54 P6 O2 -9.4(11)
C59 C54 P6 C53 -75.9(10)
C55 C54 P6 C53 102.7(10)
C59 C54 P6 Pt2 44.5(11)
C55 C54 P6 Pt2 -136.9(8)
C17 P2 Pt1 P1 136.5(5)
C12 P2 Pt1 P1 11.7(4)
C14 P2 Pt1 P1 -107.6(4)
C17 P2 Pt1 P3 -46.4(5)
C12 P2 Pt1 P3 -171.1(4)
C14 P2 Pt1 P3 69.5(4)
C17 P2 Pt1 Cl1 -180(13)
C12 P2 Pt1 Cl1 55.5(9)
C14 P2 Pt1 Cl1 -63.9(9)
C7 P1 Pt1 P2 -9.8(4)
C5 P1 Pt1 P2 108.9(4)
C2 P1 Pt1 P2 -137.0(5)
C7 P1 Pt1 P3 -87(2)
C5 P1 Pt1 P3 32(2)
C2 P1 Pt1 P3 146.2(19)
C7 P1 Pt1 Cl1 175.5(4)
C5 P1 Pt1 Cl1 -65.8(4)
C2 P1 Pt1 Cl1 48.2(5)
O1 P3 Pt1 P2 -55.5(4)
C19 P3 Pt1 P2 -175.4(5)
C20 P3 Pt1 P2 70.7(4)
O1 P3 Pt1 P1 21(2)
C19 P3 Pt1 P1 -99(2)
C20 P3 Pt1 P1 147.4(19)
O1 P3 Pt1 Cl1 118.9(4)
C19 P3 Pt1 Cl1 -1.0(5)
C20 P3 Pt1 Cl1 -114.8(4)
C51 P5 Pt2 P4 138.9(5)
C46 P5 Pt2 P4 12.1(4)
C48 P5 Pt2 P4 -104.5(4)
C51 P5 Pt2 P6 -42.9(5)
C46 P5 Pt2 P6 -169.7(4)
C48 P5 Pt2 P6 73.7(4)
C51 P5 Pt2 Cl2 -169.1(7)
C46 P5 Pt2 Cl2 64.1(8)
C48 P5 Pt2 Cl2 -52.5(8)
C41 P4 Pt2 P5 -14.0(4)
C39 P4 Pt2 P5 106.1(4)
C36 P4 Pt2 P5 -137.7(5)
C41 P4 Pt2 P6 -73(3)
C39 P4 Pt2 P6 48(3)
C36 P4 Pt2 P6 164(3)
C41 P4 Pt2 Cl2 173.1(4)
C39 P4 Pt2 Cl2 -66.7(4)
C36 P4 Pt2 Cl2 49.4(5)
O2 P6 Pt2 P5 -55.5(4)
C53 P6 Pt2 P5 -173.6(5)
C54 P6 Pt2 P5 73.0(4)
O2 P6 Pt2 P4 3(3)
C53 P6 Pt2 P4 -115(3)
C54 P6 Pt2 P4 131(3)
O2 P6 Pt2 Cl2 117.2(4)
C53 P6 Pt2 Cl2 -0.9(5)
C54 P6 Pt2 Cl2 -114.3(4)
C75 C71 C70 C69 179(2)
C72 C71 C70 C69 6(3)
C70 C71 C72 C73 0(3)
C75 C71 C72 C73 -174(2)
C71 C72 C73 C74 -7(4)
C71 C70 C69 C74 -5(4)
C72 C73 C74 C69 8(5)
C70 C69 C74 C73 -2(4)
C58 C57 C63 C64 -107(3)
C56 C57 C63 C64 68(3)
C58 C57 C63 C65 117(2)
C56 C57 C63 C65 -68(2)
